data_4504222
loop_
_publ_author_name
'Reger, Daniel L.'
'Watson, Russell P.'
'Smith, Mark D.'
'Pellechia, Perry J.'

_publ_section_title
;
 Metallacyclic Zinc Complexes of Alkylidene-Linked Bitopic
 Bis(pyrazolyl)methane Ligands:&#x00A0; Unusual Exocyclic Bridging
 Fluoride Ligands
;
_journal_issue 6
_journal_name_full 'Crystal Growth &amp; Design'
_journal_page_first 1163
_journal_paper_doi 10.1021/cg070078s
_journal_volume 7
_journal_year 2007
_chemical_formula_moiety 'C51 H63 N27 O3 Zn3, 6(B F4), 2.5(C2 H3 N)'
_chemical_formula_sum 'C56 H70.5 B6 F24 N29.5 O3 Zn3'
_chemical_formula_weight 1921.89
_chemical_name_systematic
; 
 ? 
;
_space_group_IT_number 14
_symmetry_cell_setting monoclinic
_symmetry_space_group_name_Hall '-P 2yn'
_symmetry_space_group_name_H-M 'P 1 21/n 1'
_atom_sites_solution_hydrogens geom
_atom_sites_solution_primary direct
_atom_sites_solution_secondary difmap
_audit_creation_method SHELXL-97
_cell_angle_alpha 90.00
_cell_angle_beta 95.0930(10)
_cell_angle_gamma 90.00
_cell_formula_units_Z 4
_cell_length_a 17.1422(8)
_cell_length_b 27.0769(12)
_cell_length_c 19.0568(9)
_cell_measurement_reflns_used 5811
_cell_measurement_temperature 150(1)
_cell_measurement_theta_max 23.432
_cell_measurement_theta_min 2.250
_cell_volume 8810.4(7)
_computing_cell_refinement 'SAINT-Plus Version 6.45 (Bruker, 2001)'
_computing_data_collection 'SMART Version 5.625 (Bruker, 2001)'
_computing_data_reduction 'SAINT-Plus Version 6.45'
_computing_molecular_graphics various
_computing_publication_material 'SHELXTL Version 6.14 (Bruker, 2000)'
_computing_structure_refinement 'SHELXL-97 (Sheldrick, 1997)'
_computing_structure_solution 'SHELXS-97 (Sheldrick, 1990)'
_diffrn_ambient_temperature 150(1)
_diffrn_measured_fraction_theta_full 0.999
_diffrn_measured_fraction_theta_max 0.999
_diffrn_measurement_device_type 'Bruker SMART APEX CCD diffractometer'
_diffrn_measurement_method 'omega scans'
_diffrn_radiation_monochromator graphite
_diffrn_radiation_source 'fine-focus sealed tube'
_diffrn_radiation_type MoK\a
_diffrn_radiation_wavelength 0.71073
_diffrn_reflns_av_R_equivalents 0.0794
_diffrn_reflns_av_sigmaI/netI 0.0820
_diffrn_reflns_limit_h_max 20
_diffrn_reflns_limit_h_min -20
_diffrn_reflns_limit_k_max 32
_diffrn_reflns_limit_k_min -32
_diffrn_reflns_limit_l_max 22
_diffrn_reflns_limit_l_min -22
_diffrn_reflns_number 94716
_diffrn_reflns_theta_full 25.07
_diffrn_reflns_theta_max 25.07
_diffrn_reflns_theta_min 1.31
_exptl_absorpt_coefficient_mu 0.918
_exptl_absorpt_correction_type none
_exptl_crystal_colour colorless
_exptl_crystal_density_diffrn 1.449
_exptl_crystal_density_method 'not measured'
_exptl_crystal_description block
_exptl_crystal_F_000 3892
_exptl_crystal_size_max 0.24
_exptl_crystal_size_mid 0.20
_exptl_crystal_size_min 0.15
_refine_diff_density_max 0.675
_refine_diff_density_min -0.444
_refine_diff_density_rms 0.080
_refine_ls_extinction_method none
_refine_ls_goodness_of_fit_ref 0.878
_refine_ls_hydrogen_treatment constr
_refine_ls_matrix_type full
_refine_ls_number_parameters 1183
_refine_ls_number_reflns 15635
_refine_ls_number_restraints 166
_refine_ls_restrained_S_all 0.883
_refine_ls_R_factor_all 0.0839
_refine_ls_R_factor_gt 0.0492
_refine_ls_shift/su_max 0.001
_refine_ls_shift/su_mean 0.000
_refine_ls_structure_factor_coef Fsqd
_refine_ls_weighting_details 'calc w=1/[\s^2^(Fo^2^)+(0.0650P)^2^+0.0000P] where P=(Fo^2^+2Fc^2^)/3'
_refine_ls_weighting_scheme calc
_refine_ls_wR_factor_gt 0.1187
_refine_ls_wR_factor_ref 0.1277
_reflns_number_gt 9109
_reflns_number_total 15635
_reflns_threshold_expression >2sigma(I)
_cod_data_source_file cg070078ssi20070307_122135.cif
_cod_data_source_block 1a
_cod_depositor_comments
;
The following automatic conversions were performed:

'_symmetry_cell_setting' value 'Monoclinic' changed to 'monoclinic'
according to /home/saulius/struct/CIF-dictionaries/cif_core.dic
dictionary named 'cif_core.dic' version 2.4.1 from 2010-06-29.

Automatic conversion script
Id: cif_fix_values 1715 2011-07-08 13:25:40Z adriana 
;
_cod_original_sg_symbol_H-M 'P 21/n'
_cod_original_formula_sum 'C56 H70.50 B6 F24 N29.50 O3 Zn3'
_cod_database_code 4504222

loop_
_symmetry_equiv_pos_as_xyz
'x, y, z'
'-x+1/2, y+1/2, -z+1/2'
'-x, -y, -z'
'x-1/2, -y-1/2, z-1/2'

loop_
_atom_site_label
_atom_site_type_symbol
_atom_site_fract_x
_atom_site_fract_y
_atom_site_fract_z
_atom_site_U_iso_or_equiv
_atom_site_adp_type
_atom_site_occupancy
_atom_site_symmetry_multiplicity
_atom_site_calc_flag
_atom_site_refinement_flags
_atom_site_disorder_assembly
_atom_site_disorder_group
Zn1 Zn 0.42184(3) 0.111274(17) 0.22118(2) 0.02693(13) Uani 1 1 d . . .
Zn2 Zn 0.33130(3) 0.350647(17) 0.39880(2) 0.02534(13) Uani 1 1 d . . .
Zn3 Zn 0.49164(3) 0.348802(17) 0.04020(2) 0.02455(13) Uani 1 1 d . . .
C1 C 0.4234(2) 0.19108(15) 0.3637(2) 0.0290(10) Uani 1 1 d . . .
H1 H 0.4335 0.2062 0.4115 0.035 Uiso 1 1 calc R . .
C2 C 0.3712(2) 0.22677(14) 0.3184(2) 0.0258(9) Uani 1 1 d . . .
H2C H 0.3959 0.2598 0.3205 0.031 Uiso 1 1 calc R . .
H2D H 0.3681 0.2155 0.2688 0.031 Uiso 1 1 calc R . .
C3 C 0.2887(2) 0.23126(15) 0.3409(2) 0.0298(10) Uani 1 1 d . . .
H3 H 0.2616 0.1992 0.3292 0.036 Uiso 1 1 calc R . .
C4 C 0.4495(2) 0.39768(14) 0.2750(2) 0.0246(9) Uani 1 1 d . . .
H4 H 0.4904 0.4167 0.2521 0.030 Uiso 1 1 calc R . .
C5 C 0.4071(2) 0.36469(14) 0.21787(19) 0.0233(9) Uani 1 1 d . . .
H5A H 0.4462 0.3431 0.1980 0.028 Uiso 1 1 calc R . .
H5B H 0.3698 0.3431 0.2403 0.028 Uiso 1 1 calc R . .
C6 C 0.3625(2) 0.39274(15) 0.1577(2) 0.0252(9) Uani 1 1 d . . .
H6 H 0.3181 0.4102 0.1776 0.030 Uiso 1 1 calc R . .
C7 C 0.5435(2) 0.22993(15) 0.0922(2) 0.0245(9) Uani 1 1 d . . .
H7 H 0.5730 0.1985 0.1024 0.029 Uiso 1 1 calc R . .
C8 C 0.4614(2) 0.22296(14) 0.1158(2) 0.0246(9) Uani 1 1 d . . .
H8A H 0.4336 0.2550 0.1126 0.030 Uiso 1 1 calc R . .
H8B H 0.4659 0.2125 0.1658 0.030 Uiso 1 1 calc R . .
C9 C 0.4128(2) 0.18448(14) 0.0716(2) 0.0269(10) Uani 1 1 d . . .
H9 H 0.4019 0.1983 0.0230 0.032 Uiso 1 1 calc R . .
C11 C 0.3701(3) 0.12187(18) 0.4344(2) 0.0475(13) Uani 1 1 d . . .
H11 H 0.3815 0.1351 0.4804 0.057 Uiso 1 1 calc R . .
C12 C 0.3342(3) 0.07897(18) 0.4184(3) 0.0533(15) Uani 1 1 d . . .
H12 H 0.3153 0.0557 0.4502 0.064 Uiso 1 1 calc R . .
C13 C 0.3302(3) 0.07557(17) 0.3449(3) 0.0443(13) Uani 1 1 d . . .
H13 H 0.3071 0.0488 0.3184 0.053 Uiso 1 1 calc R . .
C21 C 0.5699(3) 0.19794(17) 0.3652(2) 0.0388(12) Uani 1 1 d . . .
H21 H 0.5808 0.2140 0.4093 0.047 Uiso 1 1 calc R . .
C22 C 0.6238(3) 0.18417(17) 0.3198(2) 0.0404(12) Uani 1 1 d . . .
H22 H 0.6788 0.1891 0.3256 0.049 Uiso 1 1 calc R . .
C23 C 0.5808(2) 0.16159(15) 0.2640(2) 0.0313(10) Uani 1 1 d . . .
H23 H 0.6030 0.1475 0.2247 0.038 Uiso 1 1 calc R . .
C31 C 0.1816(2) 0.26492(17) 0.2533(2) 0.0349(11) Uani 1 1 d . . .
H31 H 0.1582 0.2347 0.2374 0.042 Uiso 1 1 calc R . .
C32 C 0.1577(2) 0.31054(17) 0.2322(2) 0.0353(11) Uani 1 1 d . . .
H32 H 0.1154 0.3189 0.1988 0.042 Uiso 1 1 calc R . .
C33 C 0.2085(2) 0.34248(16) 0.2700(2) 0.0303(10) Uani 1 1 d . . .
H33 H 0.2056 0.3774 0.2666 0.036 Uiso 1 1 calc R . .
C41 C 0.2510(3) 0.20955(17) 0.4613(3) 0.0408(12) Uani 1 1 d . . .
H41 H 0.2245 0.1794 0.4501 0.049 Uiso 1 1 calc R . .
C42 C 0.2618(3) 0.23040(18) 0.5254(3) 0.0464(13) Uani 1 1 d . . .
H42 H 0.2447 0.2180 0.5681 0.056 Uiso 1 1 calc R . .
C43 C 0.3029(3) 0.27342(18) 0.5168(2) 0.0389(12) Uani 1 1 d . . .
H43 H 0.3185 0.2958 0.5538 0.047 Uiso 1 1 calc R . .
C51 C 0.5674(2) 0.36207(16) 0.3442(2) 0.0326(11) Uani 1 1 d . . .
H51 H 0.6073 0.3779 0.3211 0.039 Uiso 1 1 calc R . .
C52 C 0.5782(3) 0.32923(18) 0.3982(2) 0.0414(12) Uani 1 1 d . . .
H52 H 0.6267 0.3179 0.4204 0.050 Uiso 1 1 calc R . .
C53 C 0.5035(2) 0.31578(16) 0.4141(2) 0.0328(11) Uani 1 1 d . . .
H53 H 0.4929 0.2930 0.4501 0.039 Uiso 1 1 calc R . .
C61 C 0.4023(3) 0.48322(15) 0.2996(2) 0.0331(11) Uani 1 1 d . . .
H61 H 0.4397 0.5015 0.2764 0.040 Uiso 1 1 calc R . .
C62 C 0.3427(3) 0.50225(16) 0.3340(2) 0.0405(12) Uani 1 1 d . . .
H62 H 0.3300 0.5361 0.3392 0.049 Uiso 1 1 calc R . .
C63 C 0.3048(3) 0.46212(15) 0.3596(2) 0.0372(11) Uani 1 1 d . . .
H63 H 0.2604 0.4643 0.3859 0.045 Uiso 1 1 calc R . .
C71 C 0.2525(2) 0.34763(15) 0.0878(2) 0.0294(10) Uani 1 1 d . . .
H71 H 0.2096 0.3612 0.1095 0.035 Uiso 1 1 calc R . .
C72 C 0.2481(2) 0.31399(16) 0.0351(2) 0.0324(10) Uani 1 1 d . . .
H72 H 0.2022 0.2992 0.0125 0.039 Uiso 1 1 calc R . .
C73 C 0.3250(2) 0.30573(15) 0.0212(2) 0.0272(10) Uani 1 1 d . . .
H73 H 0.3404 0.2837 -0.0138 0.033 Uiso 1 1 calc R . .
C81 C 0.4000(3) 0.47950(16) 0.1269(2) 0.0369(11) Uani 1 1 d . . .
H81 H 0.3582 0.4968 0.1455 0.044 Uiso 1 1 calc R . .
C82 C 0.4602(3) 0.50005(16) 0.0969(2) 0.0391(12) Uani 1 1 d . . .
H82 H 0.4698 0.5343 0.0906 0.047 Uiso 1 1 calc R . .
C83 C 0.5054(3) 0.46080(16) 0.0771(2) 0.0341(11) Uani 1 1 d . . .
H83 H 0.5517 0.4642 0.0536 0.041 Uiso 1 1 calc R . .
C91 C 0.6502(2) 0.26486(18) 0.1775(2) 0.0362(11) Uani 1 1 d . . .
H91 H 0.6780 0.2353 0.1899 0.043 Uiso 1 1 calc R . .
C92 C 0.6684(3) 0.31072(18) 0.2019(2) 0.0353(11) Uani 1 1 d . . .
H92 H 0.7115 0.3199 0.2341 0.042 Uiso 1 1 calc R . .
C93 C 0.6114(2) 0.34130(16) 0.1703(2) 0.0305(10) Uani 1 1 d . . .
H93 H 0.6092 0.3759 0.1781 0.037 Uiso 1 1 calc R . .
C101 C 0.5783(2) 0.21176(16) -0.0299(2) 0.0328(11) Uani 1 1 d . . .
H101 H 0.6074 0.1824 -0.0199 0.039 Uiso 1 1 calc R . .
C102 C 0.5633(3) 0.23348(16) -0.0944(2) 0.0345(11) Uani 1 1 d . . .
H102 H 0.5789 0.2221 -0.1382 0.041 Uiso 1 1 calc R . .
C103 C 0.5207(2) 0.27555(16) -0.0821(2) 0.0317(10) Uani 1 1 d . . .
H103 H 0.5026 0.2985 -0.1177 0.038 Uiso 1 1 calc R . .
C111 C 0.2660(2) 0.18619(15) 0.0693(2) 0.0338(11) Uani 1 1 d . . .
H111 H 0.2543 0.2005 0.0240 0.041 Uiso 1 1 calc R . .
C112 C 0.2129(3) 0.17160(17) 0.1148(2) 0.0398(12) Uani 1 1 d . . .
H112 H 0.1574 0.1737 0.1080 0.048 Uiso 1 1 calc R . .
C113 C 0.2577(2) 0.15312(15) 0.1732(2) 0.0339(11) Uani 1 1 d . . .
H113 H 0.2365 0.1398 0.2136 0.041 Uiso 1 1 calc R . .
C121 C 0.4733(2) 0.11684(16) 0.0056(2) 0.0339(11) Uani 1 1 d . . .
H121 H 0.4625 0.1293 -0.0408 0.041 Uiso 1 1 calc R . .
C122 C 0.5117(3) 0.07425(16) 0.0242(2) 0.0395(12) Uani 1 1 d . . .
H122 H 0.5336 0.0512 -0.0061 0.047 Uiso 1 1 calc R . .
C123 C 0.5123(3) 0.07181(16) 0.0966(2) 0.0362(11) Uani 1 1 d . . .
H123 H 0.5350 0.0454 0.1242 0.043 Uiso 1 1 calc R . .
C131 C 0.5568(3) 0.02735(18) 0.2712(2) 0.0412(12) Uani 1 1 d . . .
C132 C 0.6256(3) -0.0052(2) 0.2800(3) 0.0593(15) Uani 1 1 d . . .
H13A H 0.6201 -0.0316 0.2448 0.089 Uiso 1 1 calc R . .
H13B H 0.6296 -0.0196 0.3273 0.089 Uiso 1 1 calc R . .
H13C H 0.6729 0.0140 0.2736 0.089 Uiso 1 1 calc R . .
C133 C 0.4184(4) 0.3839(3) 0.5523(4) 0.088(2) Uani 1 1 d . . .
C134 C 0.4659(5) 0.3870(4) 0.6249(4) 0.182(5) Uani 1 1 d . . .
H13D H 0.4601 0.3561 0.6506 0.273 Uiso 1 1 calc R . .
H13E H 0.4464 0.4145 0.6519 0.273 Uiso 1 1 calc R . .
H13F H 0.5213 0.3924 0.6183 0.273 Uiso 1 1 calc R . .
C135 C 0.3993(3) 0.3799(2) -0.1149(3) 0.0590(15) Uani 1 1 d . . .
C136 C 0.3557(4) 0.3779(3) -0.1863(3) 0.112(3) Uani 1 1 d . . .
H13G H 0.3819 0.3990 -0.2188 0.168 Uiso 1 1 calc R . .
H13H H 0.3020 0.3897 -0.1834 0.168 Uiso 1 1 calc R . .
H13I H 0.3544 0.3438 -0.2035 0.168 Uiso 1 1 calc R . .
N1 N 0.5049(2) 0.05331(14) 0.26236(19) 0.0388(10) Uani 1 1 d . . .
N2 N 0.3834(2) 0.37821(17) 0.4973(2) 0.0510(12) Uani 1 1 d . . .
N3 N 0.4342(2) 0.37884(14) -0.05941(19) 0.0371(9) Uani 1 1 d . . .
N11 N 0.3629(2) 0.11448(12) 0.31678(18) 0.0319(9) Uani 1 1 d . . .
N12 N 0.3876(2) 0.14336(13) 0.37266(17) 0.0312(9) Uani 1 1 d . . .
N21 N 0.50422(19) 0.16198(12) 0.27202(17) 0.0258(8) Uani 1 1 d . . .
N22 N 0.49860(19) 0.18444(12) 0.33549(17) 0.0276(8) Uani 1 1 d . . .
N31 N 0.26229(18) 0.31821(12) 0.31204(16) 0.0242(8) Uani 1 1 d . . .
N32 N 0.24459(19) 0.26965(12) 0.30117(17) 0.0274(8) Uani 1 1 d . . .
N41 N 0.31802(19) 0.27962(13) 0.44936(17) 0.0300(8) Uani 1 1 d . . .
N42 N 0.28471(19) 0.23950(12) 0.41545(18) 0.0302(8) Uani 1 1 d . . .
N51 N 0.44874(19) 0.33893(12) 0.37246(16) 0.0260(8) Uani 1 1 d . . .
N52 N 0.48960(19) 0.36796(12) 0.32958(16) 0.0254(8) Uani 1 1 d . . .
N61 N 0.33843(19) 0.41952(12) 0.34266(17) 0.0293(8) Uani 1 1 d . . .
N62 N 0.39852(19) 0.43349(12) 0.30470(16) 0.0251(8) Uani 1 1 d . . .
N71 N 0.37485(18) 0.33261(12) 0.06345(17) 0.0255(8) Uani 1 1 d . . .
N72 N 0.32896(18) 0.35858(12) 0.10398(16) 0.0245(8) Uani 1 1 d . . .
N81 N 0.47527(19) 0.41770(12) 0.09519(17) 0.0274(8) Uani 1 1 d . . .
N82 N 0.40932(19) 0.42978(12) 0.12604(16) 0.0255(8) Uani 1 1 d . . .
N91 N 0.55986(19) 0.31638(12) 0.12756(17) 0.0265(8) Uani 1 1 d . . .
N92 N 0.58506(18) 0.26879(12) 0.13223(17) 0.0257(8) Uani 1 1 d . . .
N101 N 0.50803(19) 0.28002(12) -0.01452(17) 0.0263(8) Uani 1 1 d . . .
N102 N 0.54396(18) 0.23975(11) 0.01684(16) 0.0238(8) Uani 1 1 d . . .
N111 N 0.33446(19) 0.15633(12) 0.16543(17) 0.0272(8) Uani 1 1 d . . .
N112 N 0.33751(19) 0.17653(12) 0.10020(17) 0.0268(8) Uani 1 1 d . . .
N121 N 0.47774(19) 0.11010(12) 0.12317(17) 0.0272(8) Uani 1 1 d . . .
N122 N 0.45327(19) 0.13798(12) 0.06544(17) 0.0273(8) Uani 1 1 d . . .
O1 O 0.35034(17) 0.05091(10) 0.18863(15) 0.0383(8) Uani 1 1 d . . .
H1A H 0.3599 0.0205 0.1884 0.057 Uiso 1 1 d R . .
H1B H 0.3261 0.0553 0.1489 0.057 Uiso 1 1 d R . .
O2 O 0.22534(16) 0.37614(10) 0.43783(14) 0.0359(7) Uani 1 1 d . . .
H2A H 0.1822 0.3790 0.4137 0.054 Uiso 1 1 d R . .
H2B H 0.2283 0.3898 0.4776 0.054 Uiso 1 1 d R . .
O3 O 0.59498(17) 0.37577(11) 0.00373(15) 0.0425(8) Uani 1 1 d . . .
H3A H 0.6377 0.3856 0.0240 0.064 Uiso 1 1 d R . .
H3B H 0.5975 0.3763 -0.0401 0.064 Uiso 1 1 d R . .
B1 B 0.7962(3) 0.2859(2) 0.3728(3) 0.0428(14) Uani 1 1 d D . .
F1 F 0.74159(15) 0.26652(10) 0.41300(14) 0.0530(7) Uani 1 1 d D . .
F2 F 0.77255(19) 0.33185(11) 0.34906(17) 0.0799(10) Uani 1 1 d D . .
F3 F 0.80342(19) 0.25481(13) 0.31605(16) 0.0782(10) Uani 1 1 d D . .
F4 F 0.86743(15) 0.28991(12) 0.41290(14) 0.0625(9) Uani 1 1 d D . .
B2 B 0.5356(4) 0.2227(2) 0.5621(3) 0.0486(16) Uani 1 1 d D . .
F5 F 0.46367(15) 0.21810(12) 0.52360(14) 0.0615(9) Uani 1 1 d D . .
F6 F 0.58745(15) 0.24615(10) 0.52249(14) 0.0539(8) Uani 1 1 d D . .
F7 F 0.56289(19) 0.17605(12) 0.58056(17) 0.0760(10) Uani 1 1 d D . .
F8 F 0.5297(2) 0.24930(14) 0.62335(16) 0.0924(12) Uani 1 1 d D . .
B3 B 0.7205(3) 0.1125(2) 0.1275(3) 0.0437(14) Uani 1 1 d . . .
F9 F 0.68796(17) 0.08555(12) 0.17833(15) 0.0668(9) Uani 1 1 d . . .
F10 F 0.67078(17) 0.15068(11) 0.10518(16) 0.0654(9) Uani 1 1 d . . .
F11 F 0.73062(19) 0.08278(11) 0.07023(15) 0.0710(10) Uani 1 1 d . . .
F12 F 0.7911(2) 0.13252(15) 0.15156(18) 0.0966(12) Uani 1 1 d . . .
B4A B 0.1529(6) 0.0200(3) 0.7389(5) 0.047(3) Uani 0.67 1 d PD A 1
F13A F 0.1707(11) 0.0062(6) 0.6717(7) 0.105(3) Uani 0.67 1 d PD A 1
F14A F 0.1914(4) 0.0637(2) 0.7551(3) 0.106(2) Uani 0.67 1 d PD A 1
F15A F 0.1784(6) -0.0167(3) 0.7843(7) 0.122(3) Uani 0.67 1 d PD A 1
F16A F 0.0766(4) 0.0284(3) 0.7400(4) 0.092(2) Uani 0.67 1 d PD A 1
B4B B 0.1361(10) 0.0062(6) 0.7361(10) 0.047(3) Uani 0.33 1 d PD B 2
F13B F 0.163(2) -0.0066(12) 0.6723(15) 0.105(3) Uani 0.33 1 d PD B 2
F14B F 0.0798(8) -0.0255(5) 0.7530(7) 0.124(5) Uani 0.33 1 d PD B 2
F15B F 0.1080(8) 0.0531(5) 0.7331(9) 0.092(2) Uani 0.33 1 d PD B 2
F16B F 0.1969(12) 0.0056(7) 0.7870(16) 0.122(3) Uani 0.33 1 d PD B 2
B5A B 0.5498(5) 0.0749(3) 0.8254(4) 0.0433(18) Uani 0.67 1 d PD C 3
F17A F 0.5782(5) 0.1129(2) 0.8690(5) 0.041(3) Uani 0.67 1 d PD C 3
F18A F 0.6120(3) 0.04660(16) 0.8082(4) 0.0821(18) Uani 0.67 1 d PD C 3
F19A F 0.4967(3) 0.0461(2) 0.8561(3) 0.0555(15) Uani 0.67 1 d PD C 3
F20A F 0.5178(3) 0.0944(2) 0.7636(2) 0.0862(17) Uani 0.67 1 d PD C 3
B5B B 0.5569(8) 0.0698(5) 0.8383(7) 0.0433(18) Uani 0.33 1 d PD D 4
F17B F 0.5812(14) 0.1159(6) 0.8620(12) 0.087(11) Uiso 0.33 1 d PD D 4
F18B F 0.5996(6) 0.0342(4) 0.8752(6) 0.085(3) Uiso 0.33 1 d PD D 4
F19B F 0.4785(7) 0.0645(5) 0.8427(8) 0.084(6) Uiso 0.33 1 d PD D 4
F20B F 0.5720(9) 0.0645(6) 0.7699(6) 0.111(5) Uiso 0.33 1 d PD D 4
B6A B 0.5978(7) 0.3766(4) 0.8015(5) 0.040(2) Uani 0.50 1 d PD E 5
F21A F 0.6067(5) 0.4074(3) 0.7468(4) 0.068(3) Uani 0.50 1 d PD E 5
F22A F 0.6534(7) 0.3400(4) 0.8114(6) 0.073(4) Uani 0.50 1 d PD E 5
F23A F 0.6028(7) 0.4010(3) 0.8661(4) 0.074(3) Uani 0.50 1 d PD E 5
F24A F 0.5248(4) 0.3564(4) 0.7895(4) 0.102(3) Uani 0.50 1 d PD E 5
B6B B 0.6104(10) 0.3760(7) 0.8041(9) 0.040(2) Uani 0.25 1 d PD F 6
F21B F 0.6341(9) 0.4126(6) 0.7626(9) 0.030(4) Uiso 0.25 1 d PD F 6
F22B F 0.5578(8) 0.3881(5) 0.8506(9) 0.055(5) Uiso 0.25 1 d PD F 6
F23B F 0.6740(10) 0.3543(7) 0.8425(10) 0.102(9) Uiso 0.25 1 d PD F 6
F24B F 0.5787(12) 0.3398(6) 0.7607(9) 0.116(6) Uiso 0.25 1 d PD F 6
B6C B 0.6154(11) 0.3850(7) 0.8152(9) 0.040(2) Uani 0.25 1 d PD G 7
F21C F 0.6538(7) 0.4219(5) 0.7846(7) 0.058(5) Uiso 0.25 1 d PD G 7
F22C F 0.5359(8) 0.3871(6) 0.8073(10) 0.071(5) Uiso 0.25 1 d PD G 7
F23C F 0.6376(14) 0.3388(6) 0.7926(12) 0.058(7) Uiso 0.25 1 d PD G 7
F24C F 0.6406(9) 0.3919(6) 0.8847(7) 0.069(6) Uiso 0.25 1 d PD G 7
N141 N 0.3002(3) 0.05334(19) 1.0445(3) 0.0721(15) Uani 1 1 d . . .
C141 C 0.3037(3) 0.0499(2) 0.9868(3) 0.0600(15) Uani 1 1 d . . .
C142 C 0.3096(4) 0.0446(2) 0.9085(3) 0.0766(19) Uani 1 1 d . . .
H14A H 0.3647 0.0410 0.8995 0.115 Uiso 1 1 calc R . .
H14B H 0.2876 0.0740 0.8842 0.115 Uiso 1 1 calc R . .
H14C H 0.2803 0.0153 0.8912 0.115 Uiso 1 1 calc R . .
N142 N 0.3470(4) 0.1274(3) 0.6330(5) 0.127(3) Uani 1 1 d . . .
C143 C 0.3810(5) 0.1513(4) 0.6698(6) 0.105(3) Uani 1 1 d . . .
C144 C 0.4232(5) 0.1858(4) 0.7210(5) 0.164(5) Uani 1 1 d . . .
H14D H 0.4601 0.1671 0.7531 0.245 Uiso 1 1 calc R . .
H14E H 0.3853 0.2027 0.7482 0.245 Uiso 1 1 calc R . .
H14F H 0.4520 0.2102 0.6954 0.245 Uiso 1 1 calc R . .
N143 N 0.3904(11) 0.5191(8) 0.5619(11) 0.087(4) Uiso 0.25 1 d PD H 8
C145 C 0.4393(15) 0.5176(14) 0.5271(17) 0.087(4) Uiso 0.25 1 d PD . 8
C146 C 0.5082(18) 0.5113(17) 0.489(2) 0.087(4) Uiso 0.25 1 d PD . 8
H146 H 0.5583 0.5053 0.5146 0.130 Uiso 0.25 1 d PR . 8
H246 H 0.4957 0.4848 0.4569 0.130 Uiso 0.25 1 d PR . 8
H346 H 0.5099 0.5418 0.4639 0.130 Uiso 0.25 1 d PR . 8
N144 N 0.4012(12) 0.5529(7) 0.5203(11) 0.087(4) Uiso 0.25 1 d PD I 9
C147 C 0.4483(19) 0.5245(11) 0.5275(15) 0.087(4) Uiso 0.25 1 d PD . 9
C148 C 0.506(2) 0.4858(15) 0.523(2) 0.087(4) Uiso 0.25 1 d PD . 9
H148 H 0.4913 0.4526 0.5338 0.130 Uiso 0.25 1 d PR . 9
H248 H 0.5230 0.4866 0.4761 0.130 Uiso 0.25 1 d PR . 9
H348 H 0.5476 0.4966 0.5561 0.130 Uiso 0.25 1 d PR . 9

loop_
_atom_site_aniso_label
_atom_site_aniso_U_11
_atom_site_aniso_U_22
_atom_site_aniso_U_33
_atom_site_aniso_U_23
_atom_site_aniso_U_13
_atom_site_aniso_U_12
Zn1 0.0334(3) 0.0243(3) 0.0241(3) 0.0010(2) 0.0084(2) -0.0004(2)
Zn2 0.0272(3) 0.0275(3) 0.0219(3) -0.0020(2) 0.0058(2) -0.0021(2)
Zn3 0.0269(3) 0.0243(3) 0.0230(3) 0.0007(2) 0.0056(2) 0.0004(2)
C1 0.036(3) 0.032(3) 0.021(2) 0.0000(19) 0.0101(19) 0.003(2)
C2 0.032(2) 0.024(2) 0.023(2) -0.0017(18) 0.0086(19) 0.0003(18)
C3 0.033(3) 0.023(2) 0.034(3) -0.004(2) 0.007(2) -0.0027(19)
C4 0.021(2) 0.027(2) 0.026(2) 0.0024(18) 0.0064(18) -0.0034(18)
C5 0.029(2) 0.022(2) 0.021(2) -0.0017(18) 0.0100(17) -0.0007(18)
C6 0.026(2) 0.028(2) 0.022(2) 0.0022(19) 0.0067(18) 0.0006(18)
C7 0.026(2) 0.025(2) 0.023(2) 0.0063(18) 0.0053(18) 0.0027(18)
C8 0.029(2) 0.025(2) 0.020(2) 0.0032(18) 0.0051(18) -0.0008(18)
C9 0.032(2) 0.027(2) 0.022(2) 0.0043(18) 0.0056(19) -0.0034(19)
C11 0.073(4) 0.044(3) 0.028(3) 0.013(2) 0.024(3) 0.016(3)
C12 0.085(4) 0.034(3) 0.045(3) 0.017(2) 0.033(3) 0.000(3)
C13 0.058(3) 0.030(3) 0.048(3) 0.004(2) 0.022(3) -0.001(2)
C21 0.037(3) 0.045(3) 0.033(3) -0.004(2) -0.006(2) 0.009(2)
C22 0.027(3) 0.054(3) 0.041(3) -0.002(2) 0.003(2) 0.005(2)
C23 0.033(3) 0.033(3) 0.028(3) 0.0004(19) 0.009(2) 0.002(2)
C31 0.027(3) 0.047(3) 0.031(3) -0.014(2) 0.007(2) -0.011(2)
C32 0.029(3) 0.053(3) 0.023(2) 0.001(2) 0.001(2) 0.000(2)
C33 0.030(2) 0.039(3) 0.023(2) 0.005(2) 0.0056(19) 0.000(2)
C41 0.040(3) 0.037(3) 0.050(3) 0.013(2) 0.029(2) 0.002(2)
C42 0.046(3) 0.051(3) 0.047(3) 0.024(3) 0.029(3) 0.016(3)
C43 0.041(3) 0.056(3) 0.021(2) 0.006(2) 0.009(2) 0.019(2)
C51 0.024(2) 0.048(3) 0.026(2) -0.003(2) 0.0048(19) -0.005(2)
C52 0.022(3) 0.062(3) 0.039(3) 0.000(3) -0.002(2) 0.003(2)
C53 0.035(3) 0.037(3) 0.026(2) 0.007(2) 0.002(2) 0.006(2)
C61 0.045(3) 0.023(2) 0.032(3) 0.001(2) 0.010(2) -0.005(2)
C62 0.052(3) 0.023(3) 0.048(3) -0.001(2) 0.017(2) 0.003(2)
C63 0.041(3) 0.027(3) 0.046(3) -0.002(2) 0.017(2) 0.002(2)
C71 0.022(2) 0.040(3) 0.027(2) 0.004(2) 0.0044(18) -0.002(2)
C72 0.026(2) 0.042(3) 0.029(2) 0.001(2) 0.0001(19) -0.004(2)
C73 0.031(3) 0.027(2) 0.022(2) -0.0011(19) -0.0013(19) 0.0009(19)
C81 0.055(3) 0.029(3) 0.028(3) 0.002(2) 0.010(2) 0.012(2)
C82 0.067(3) 0.020(2) 0.031(3) 0.006(2) 0.011(2) -0.002(2)
C83 0.044(3) 0.030(3) 0.030(3) 0.002(2) 0.011(2) -0.005(2)
C91 0.025(3) 0.053(3) 0.030(3) 0.014(2) 0.003(2) 0.010(2)
C92 0.028(3) 0.055(3) 0.023(2) -0.001(2) 0.003(2) -0.011(2)
C93 0.030(2) 0.037(3) 0.026(2) -0.004(2) 0.005(2) -0.004(2)
C101 0.031(3) 0.030(3) 0.040(3) -0.004(2) 0.015(2) 0.002(2)
C102 0.041(3) 0.038(3) 0.026(3) -0.006(2) 0.016(2) -0.004(2)
C103 0.039(3) 0.038(3) 0.019(2) 0.002(2) 0.008(2) 0.002(2)
C111 0.033(3) 0.036(3) 0.031(3) 0.004(2) -0.004(2) 0.000(2)
C112 0.027(3) 0.046(3) 0.046(3) 0.001(2) 0.003(2) -0.006(2)
C113 0.033(3) 0.034(3) 0.036(3) -0.006(2) 0.013(2) -0.008(2)
C121 0.043(3) 0.033(3) 0.027(2) -0.003(2) 0.012(2) -0.010(2)
C122 0.053(3) 0.033(3) 0.036(3) -0.005(2) 0.023(2) 0.003(2)
C123 0.047(3) 0.034(3) 0.029(3) -0.001(2) 0.009(2) 0.004(2)
C131 0.057(3) 0.034(3) 0.032(3) -0.001(2) 0.000(2) -0.004(3)
C132 0.063(4) 0.057(4) 0.056(4) -0.004(3) -0.007(3) 0.017(3)
C133 0.060(4) 0.135(7) 0.072(5) -0.020(5) 0.028(4) -0.022(4)
C134 0.124(7) 0.365(16) 0.054(5) -0.062(7) -0.011(5) -0.097(9)
C135 0.059(4) 0.053(4) 0.066(4) 0.011(3) 0.012(3) 0.002(3)
C136 0.078(5) 0.188(9) 0.065(5) 0.003(5) -0.026(4) -0.007(5)
N1 0.050(3) 0.034(2) 0.033(2) 0.0011(18) 0.0060(19) 0.007(2)
N2 0.041(3) 0.083(3) 0.029(2) -0.021(2) 0.0044(19) -0.013(2)
N3 0.042(2) 0.043(2) 0.026(2) 0.0109(19) 0.0038(18) 0.0049(18)
N11 0.042(2) 0.024(2) 0.031(2) 0.0008(17) 0.0105(17) 0.0005(17)
N12 0.042(2) 0.032(2) 0.0212(19) 0.0026(17) 0.0124(16) 0.0060(17)
N21 0.029(2) 0.0253(19) 0.0232(19) 0.0010(15) 0.0057(15) 0.0000(15)
N22 0.033(2) 0.032(2) 0.0189(19) -0.0021(16) 0.0049(16) 0.0055(16)
N31 0.0234(19) 0.028(2) 0.0218(19) 0.0009(15) 0.0049(15) -0.0020(15)
N32 0.026(2) 0.028(2) 0.029(2) -0.0047(16) 0.0066(16) -0.0028(16)
N41 0.030(2) 0.034(2) 0.027(2) 0.0023(17) 0.0083(16) 0.0048(16)
N42 0.033(2) 0.025(2) 0.034(2) 0.0025(17) 0.0142(17) 0.0002(16)
N51 0.027(2) 0.031(2) 0.0204(18) 0.0011(16) 0.0023(15) -0.0030(15)
N52 0.025(2) 0.031(2) 0.0201(18) -0.0017(15) 0.0024(15) -0.0024(15)
N61 0.032(2) 0.028(2) 0.030(2) -0.0003(16) 0.0119(16) -0.0039(16)
N62 0.0280(19) 0.027(2) 0.0217(19) -0.0021(15) 0.0071(15) -0.0036(15)
N71 0.0240(19) 0.030(2) 0.0230(19) -0.0010(16) 0.0057(15) 0.0072(15)
N72 0.027(2) 0.028(2) 0.0188(18) 0.0019(15) 0.0031(15) 0.0053(15)
N81 0.032(2) 0.0228(19) 0.028(2) 0.0004(16) 0.0067(16) 0.0007(16)
N82 0.031(2) 0.0228(19) 0.0238(19) 0.0017(15) 0.0060(16) 0.0023(15)
N91 0.029(2) 0.028(2) 0.0235(19) 0.0000(16) 0.0044(15) -0.0019(16)
N92 0.0223(19) 0.030(2) 0.0247(19) 0.0022(16) 0.0029(15) 0.0030(15)
N101 0.031(2) 0.025(2) 0.0229(19) -0.0001(15) 0.0035(15) 0.0036(15)
N102 0.028(2) 0.0216(19) 0.0226(19) -0.0003(15) 0.0075(15) 0.0021(15)
N111 0.030(2) 0.030(2) 0.0232(19) -0.0013(16) 0.0077(15) -0.0016(16)
N112 0.029(2) 0.028(2) 0.024(2) 0.0037(15) 0.0056(16) -0.0031(15)
N121 0.033(2) 0.027(2) 0.0232(19) 0.0027(16) 0.0081(15) 0.0051(16)
N122 0.034(2) 0.028(2) 0.0208(19) -0.0003(16) 0.0088(16) -0.0028(16)
O1 0.049(2) 0.0262(17) 0.0406(19) -0.0016(14) 0.0097(15) -0.0073(14)
O2 0.0350(18) 0.0409(19) 0.0333(17) -0.0031(14) 0.0120(14) 0.0005(14)
O3 0.0401(19) 0.051(2) 0.0379(19) -0.0024(16) 0.0146(15) -0.0083(15)
B1 0.044(4) 0.051(4) 0.033(3) 0.008(3) -0.005(3) 0.005(3)
F1 0.0436(17) 0.072(2) 0.0429(17) 0.0050(15) 0.0038(13) 0.0072(15)
F2 0.088(3) 0.065(2) 0.079(2) 0.0204(19) -0.0344(19) -0.0148(18)
F3 0.079(2) 0.104(3) 0.054(2) -0.0283(19) 0.0159(17) -0.008(2)
F4 0.0422(17) 0.104(3) 0.0395(17) 0.0083(17) -0.0080(13) -0.0068(16)
B2 0.060(4) 0.056(4) 0.029(3) 0.005(3) 0.000(3) 0.017(3)
F5 0.0388(17) 0.104(3) 0.0402(17) 0.0104(16) -0.0048(14) 0.0088(16)
F6 0.0472(18) 0.069(2) 0.0454(17) 0.0074(15) 0.0020(14) 0.0116(15)
F7 0.078(2) 0.065(2) 0.081(2) 0.0155(18) -0.0169(19) 0.0012(18)
F8 0.113(3) 0.122(3) 0.043(2) -0.027(2) 0.0151(19) 0.002(2)
B3 0.036(3) 0.064(4) 0.033(3) 0.011(3) 0.011(3) 0.009(3)
F9 0.070(2) 0.083(2) 0.0516(19) 0.0329(17) 0.0303(16) 0.0217(17)
F10 0.063(2) 0.061(2) 0.075(2) 0.0198(17) 0.0221(17) 0.0307(16)
F11 0.109(3) 0.0518(19) 0.060(2) 0.0155(16) 0.0489(19) 0.0207(18)
F12 0.074(3) 0.140(3) 0.072(2) 0.031(2) -0.014(2) -0.021(2)
B4A 0.044(6) 0.066(7) 0.030(4) -0.003(4) -0.006(4) 0.034(5)
F13A 0.101(5) 0.116(9) 0.099(3) -0.034(4) 0.024(3) 0.007(5)
F14A 0.128(5) 0.080(4) 0.107(5) -0.009(4) -0.011(4) -0.007(4)
F15A 0.143(7) 0.088(8) 0.128(4) 0.029(7) -0.013(5) 0.025(6)
F16A 0.073(5) 0.102(7) 0.105(4) -0.010(5) 0.029(4) 0.025(4)
B4B 0.044(6) 0.066(7) 0.030(4) -0.003(4) -0.006(4) 0.034(5)
F13B 0.101(5) 0.116(9) 0.099(3) -0.034(4) 0.024(3) 0.007(5)
F14B 0.122(12) 0.103(11) 0.152(13) 0.010(9) 0.045(10) 0.002(9)
F15B 0.073(5) 0.102(7) 0.105(4) -0.010(5) 0.029(4) 0.025(4)
F16B 0.143(7) 0.088(8) 0.128(4) 0.029(7) -0.013(5) 0.025(6)
B5A 0.054(4) 0.052(4) 0.026(4) -0.016(3) 0.017(3) -0.017(3)
F17A 0.044(4) 0.033(3) 0.048(4) -0.017(2) 0.015(2) -0.019(2)
F18A 0.055(3) 0.031(3) 0.165(6) -0.011(3) 0.036(4) 0.011(2)
F19A 0.063(3) 0.060(4) 0.046(3) -0.004(3) 0.017(3) -0.036(3)
F20A 0.113(5) 0.088(4) 0.050(3) 0.023(3) -0.033(3) -0.012(3)
B5B 0.054(4) 0.052(4) 0.026(4) -0.016(3) 0.017(3) -0.017(3)
B6A 0.041(6) 0.039(5) 0.044(5) 0.008(4) 0.022(4) 0.015(4)
F21A 0.083(7) 0.078(6) 0.041(5) 0.031(4) 0.001(4) -0.015(5)
F22A 0.082(8) 0.077(7) 0.064(8) 0.019(6) 0.026(7) 0.067(6)
F23A 0.127(9) 0.066(5) 0.035(4) -0.001(4) 0.040(5) 0.028(6)
F24A 0.055(5) 0.179(10) 0.068(5) 0.040(6) -0.008(4) -0.048(6)
B6B 0.041(6) 0.039(5) 0.044(5) 0.008(4) 0.022(4) 0.015(4)
B6C 0.041(6) 0.039(5) 0.044(5) 0.008(4) 0.022(4) 0.015(4)
N141 0.085(4) 0.087(4) 0.045(3) -0.002(3) 0.009(3) -0.030(3)
C141 0.064(4) 0.056(4) 0.060(4) 0.006(3) 0.006(3) -0.016(3)
C142 0.093(5) 0.095(5) 0.043(4) -0.009(3) 0.012(3) -0.026(4)
N142 0.077(5) 0.134(8) 0.166(8) 0.073(6) -0.010(5) -0.006(4)
C143 0.053(6) 0.102(8) 0.164(11) 0.036(7) 0.038(6) 0.015(5)
C144 0.139(9) 0.186(11) 0.182(10) -0.064(8) 0.104(8) -0.034(8)

loop_
_atom_type_symbol
_atom_type_description
_atom_type_scat_dispersion_real
_atom_type_scat_dispersion_imag
_atom_type_scat_source
C C 0.0033 0.0016 'International Tables Vol C Tables 4.2.6.8 and 6.1.1.4'
H H 0.0000 0.0000 'International Tables Vol C Tables 4.2.6.8 and 6.1.1.4'
B B 0.0013 0.0007 'International Tables Vol C Tables 4.2.6.8 and 6.1.1.4'
N N 0.0061 0.0033 'International Tables Vol C Tables 4.2.6.8 and 6.1.1.4'
F F 0.0171 0.0103 'International Tables Vol C Tables 4.2.6.8 and 6.1.1.4'
Zn Zn 0.2839 1.4301 'International Tables Vol C Tables 4.2.6.8 and 6.1.1.4'
O O 0.0106 0.0060 'International Tables Vol C Tables 4.2.6.8 and 6.1.1.4'

loop_
_geom_angle_atom_site_label_1
_geom_angle_atom_site_label_2
_geom_angle_atom_site_label_3
_geom_angle
_geom_angle_site_symmetry_1
_geom_angle_site_symmetry_3
O1 Zn1 N21 167.54(12) . .
O1 Zn1 N111 86.15(12) . .
N21 Zn1 N111 105.30(12) . .
O1 Zn1 N11 88.61(12) . .
N21 Zn1 N11 86.09(13) . .
N111 Zn1 N11 92.09(12) . .
O1 Zn1 N121 91.44(12) . .
N21 Zn1 N121 94.30(12) . .
N111 Zn1 N121 85.66(12) . .
N11 Zn1 N121 177.73(13) . .
O1 Zn1 N1 83.87(13) . .
N21 Zn1 N1 85.22(13) . .
N111 Zn1 N1 168.35(13) . .
N11 Zn1 N1 93.66(13) . .
N121 Zn1 N1 88.60(13) . .
N31 Zn2 O2 88.44(11) . .
N31 Zn2 N2 169.16(14) . .
O2 Zn2 N2 83.31(13) . .
N31 Zn2 N51 103.03(12) . .
O2 Zn2 N51 167.19(12) . .
N2 Zn2 N51 85.96(14) . .
N31 Zn2 N61 91.34(12) . .
O2 Zn2 N61 88.90(11) . .
N2 Zn2 N61 95.50(15) . .
N51 Zn2 N61 85.19(12) . .
N31 Zn2 N41 84.65(13) . .
O2 Zn2 N41 90.33(11) . .
N2 Zn2 N41 88.38(15) . .
N51 Zn2 N41 96.34(12) . .
N61 Zn2 N41 175.93(13) . .
O3 Zn3 N71 168.17(12) . .
O3 Zn3 N91 88.93(12) . .
N71 Zn3 N91 102.27(12) . .
O3 Zn3 N101 89.45(12) . .
N71 Zn3 N101 95.02(12) . .
N91 Zn3 N101 86.35(12) . .
O3 Zn3 N81 90.57(12) . .
N71 Zn3 N81 84.97(12) . .
N91 Zn3 N81 93.57(12) . .
N101 Zn3 N81 179.92(15) . .
O3 Zn3 N3 84.95(13) . .
N71 Zn3 N3 84.24(13) . .
N91 Zn3 N3 171.89(13) . .
N101 Zn3 N3 88.27(13) . .
N81 Zn3 N3 91.81(13) . .
N12 C1 N22 109.5(3) . .
N12 C1 C2 113.4(3) . .
N22 C1 C2 111.3(3) . .
N12 C1 H1 107.5 . .
N22 C1 H1 107.5 . .
C2 C1 H1 107.5 . .
C3 C2 C1 113.8(3) . .
C3 C2 H2C 108.8 . .
C1 C2 H2C 108.8 . .
C3 C2 H2D 108.8 . .
C1 C2 H2D 108.8 . .
H2C C2 H2D 107.7 . .
N42 C3 N32 109.5(3) . .
N42 C3 C2 114.6(3) . .
N32 C3 C2 111.3(3) . .
N42 C3 H3 107.0 . .
N32 C3 H3 107.0 . .
C2 C3 H3 107.0 . .
N52 C4 N62 110.9(3) . .
N52 C4 C5 110.6(3) . .
N62 C4 C5 113.6(3) . .
N52 C4 H4 107.2 . .
N62 C4 H4 107.2 . .
C5 C4 H4 107.2 . .
C6 C5 C4 114.6(3) . .
C6 C5 H5A 108.6 . .
C4 C5 H5A 108.6 . .
C6 C5 H5B 108.6 . .
C4 C5 H5B 108.6 . .
H5A C5 H5B 107.6 . .
N82 C6 N72 110.1(3) . .
N82 C6 C5 113.6(3) . .
N72 C6 C5 110.6(3) . .
N82 C6 H6 107.4 . .
N72 C6 H6 107.4 . .
C5 C6 H6 107.4 . .
N92 C7 N102 109.9(3) . .
N92 C7 C8 110.9(3) . .
N102 C7 C8 113.4(3) . .
N92 C7 H7 107.4 . .
N102 C7 H7 107.4 . .
C8 C7 H7 107.4 . .
C7 C8 C9 113.0(3) . .
C7 C8 H8A 109.0 . .
C9 C8 H8A 109.0 . .
C7 C8 H8B 109.0 . .
C9 C8 H8B 109.0 . .
H8A C8 H8B 107.8 . .
N122 C9 N112 110.4(3) . .
N122 C9 C8 113.1(3) . .
N112 C9 C8 110.5(3) . .
N122 C9 H9 107.6 . .
N112 C9 H9 107.6 . .
C8 C9 H9 107.6 . .
C12 C11 N12 107.7(4) . .
C12 C11 H11 126.2 . .
N12 C11 H11 126.2 . .
C11 C12 C13 105.5(4) . .
C11 C12 H12 127.3 . .
C13 C12 H12 127.3 . .
N11 C13 C12 111.5(4) . .
N11 C13 H13 124.2 . .
C12 C13 H13 124.2 . .
N22 C21 C22 107.3(4) . .
N22 C21 H21 126.3 . .
C22 C21 H21 126.3 . .
C21 C22 C23 105.2(4) . .
C21 C22 H22 127.4 . .
C23 C22 H22 127.4 . .
N21 C23 C22 111.8(4) . .
N21 C23 H23 124.1 . .
C22 C23 H23 124.1 . .
C32 C31 N32 108.4(4) . .
C32 C31 H31 125.8 . .
N32 C31 H31 125.8 . .
C31 C32 C33 104.9(4) . .
C31 C32 H32 127.6 . .
C33 C32 H32 127.6 . .
N31 C33 C32 111.9(4) . .
N31 C33 H33 124.1 . .
C32 C33 H33 124.1 . .
C42 C41 N42 107.5(4) . .
C42 C41 H41 126.2 . .
N42 C41 H41 126.2 . .
C41 C42 C43 106.1(4) . .
C41 C42 H42 126.9 . .
C43 C42 H42 126.9 . .
N41 C43 C42 111.3(4) . .
N41 C43 H43 124.3 . .
C42 C43 H43 124.3 . .
N52 C51 C52 107.5(4) . .
N52 C51 H51 126.3 . .
C52 C51 H51 126.3 . .
C51 C52 C53 105.7(4) . .
C51 C52 H52 127.2 . .
C53 C52 H52 127.2 . .
N51 C53 C52 111.1(4) . .
N51 C53 H53 124.4 . .
C52 C53 H53 124.4 . .
N62 C61 C62 107.4(4) . .
N62 C61 H61 126.3 . .
C62 C61 H61 126.3 . .
C61 C62 C63 105.6(4) . .
C61 C62 H62 127.2 . .
C63 C62 H62 127.2 . .
N61 C63 C62 111.5(4) . .
N61 C63 H63 124.2 . .
C62 C63 H63 124.2 . .
N72 C71 C72 107.8(4) . .
N72 C71 H71 126.1 . .
C72 C71 H71 126.1 . .
C71 C72 C73 105.0(4) . .
C71 C72 H72 127.5 . .
C73 C72 H72 127.5 . .
N71 C73 C72 111.5(4) . .
N71 C73 H73 124.3 . .
C72 C73 H73 124.3 . .
C82 C81 N82 108.0(4) . .
C82 C81 H81 126.0 . .
N82 C81 H81 126.0 . .
C81 C82 C83 105.5(4) . .
C81 C82 H82 127.3 . .
C83 C82 H82 127.3 . .
N81 C83 C82 111.2(4) . .
N81 C83 H83 124.4 . .
C82 C83 H83 124.4 . .
C92 C91 N92 107.4(4) . .
C92 C91 H91 126.3 . .
N92 C91 H91 126.3 . .
C91 C92 C93 105.6(4) . .
C91 C92 H92 127.2 . .
C93 C92 H92 127.2 . .
N91 C93 C92 111.7(4) . .
N91 C93 H93 124.2 . .
C92 C93 H93 124.2 . .
N102 C101 C102 107.2(4) . .
N102 C101 H101 126.4 . .
C102 C101 H101 126.4 . .
C101 C102 C103 105.2(4) . .
C101 C102 H102 127.4 . .
C103 C102 H102 127.4 . .
N101 C103 C102 111.8(4) . .
N101 C103 H103 124.1 . .
C102 C103 H103 124.1 . .
N112 C111 C112 107.4(4) . .
N112 C111 H111 126.3 . .
C112 C111 H111 126.3 . .
C111 C112 C113 105.1(4) . .
C111 C112 H112 127.5 . .
C113 C112 H112 127.5 . .
N111 C113 C112 111.6(4) . .
N111 C113 H113 124.2 . .
C112 C113 H113 124.2 . .
N122 C121 C122 107.1(4) . .
N122 C121 H121 126.4 . .
C122 C121 H121 126.4 . .
C121 C122 C123 105.1(4) . .
C121 C122 H122 127.5 . .
C123 C122 H122 127.5 . .
N121 C123 C122 112.5(4) . .
N121 C123 H123 123.7 . .
C122 C123 H123 123.7 . .
N1 C131 C132 177.4(5) . .
C131 C132 H13A 109.5 . .
C131 C132 H13B 109.5 . .
H13A C132 H13B 109.5 . .
C131 C132 H13C 109.5 . .
H13A C132 H13C 109.5 . .
H13B C132 H13C 109.5 . .
N2 C133 C134 175.4(9) . .
C133 C134 H13D 109.5 . .
C133 C134 H13E 109.5 . .
H13D C134 H13E 109.5 . .
C133 C134 H13F 109.5 . .
H13D C134 H13F 109.5 . .
H13E C134 H13F 109.5 . .
N3 C135 C136 176.4(6) . .
C135 C136 H13G 109.5 . .
C135 C136 H13H 109.5 . .
H13G C136 H13H 109.5 . .
C135 C136 H13I 109.5 . .
H13G C136 H13I 109.5 . .
H13H C136 H13I 109.5 . .
C131 N1 Zn1 164.2(4) . .
C133 N2 Zn2 166.4(5) . .
C135 N3 Zn3 159.8(4) . .
C13 N11 N12 104.7(3) . .
C13 N11 Zn1 123.6(3) . .
N12 N11 Zn1 123.2(3) . .
N11 N12 C11 110.6(4) . .
N11 N12 C1 121.8(3) . .
C11 N12 C1 127.4(4) . .
C23 N21 N22 104.6(3) . .
C23 N21 Zn1 124.0(3) . .
N22 N21 Zn1 126.3(2) . .
C21 N22 N21 111.0(3) . .
C21 N22 C1 127.7(3) . .
N21 N22 C1 121.2(3) . .
C33 N31 N32 104.5(3) . .
C33 N31 Zn2 124.5(3) . .
N32 N31 Zn2 128.0(2) . .
C31 N32 N31 110.3(3) . .
C31 N32 C3 128.8(4) . .
N31 N32 C3 120.8(3) . .
C43 N41 N42 104.2(3) . .
C43 N41 Zn2 124.9(3) . .
N42 N41 Zn2 123.5(2) . .
C41 N42 N41 110.8(4) . .
C41 N42 C3 126.9(4) . .
N41 N42 C3 122.3(3) . .
C53 N51 N52 104.8(3) . .
C53 N51 Zn2 123.9(3) . .
N52 N51 Zn2 126.6(2) . .
C51 N52 N51 110.9(3) . .
C51 N52 C4 128.0(3) . .
N51 N52 C4 121.0(3) . .
C63 N61 N62 104.5(3) . .
C63 N61 Zn2 125.4(3) . .
N62 N61 Zn2 125.5(2) . .
C61 N62 N61 111.0(3) . .
C61 N62 C4 127.0(3) . .
N61 N62 C4 122.0(3) . .
C73 N71 N72 104.7(3) . .
C73 N71 Zn3 123.3(3) . .
N72 N71 Zn3 128.1(3) . .
N71 N72 C71 111.0(3) . .
N71 N72 C6 121.2(3) . .
C71 N72 C6 127.8(3) . .
C83 N81 N82 104.9(3) . .
C83 N81 Zn3 123.9(3) . .
N82 N81 Zn3 124.3(2) . .
C81 N82 N81 110.4(3) . .
C81 N82 C6 127.7(3) . .
N81 N82 C6 121.7(3) . .
C93 N91 N92 104.5(3) . .
C93 N91 Zn3 123.8(3) . .
N92 N91 Zn3 126.1(2) . .
C91 N92 N91 110.8(3) . .
C91 N92 C7 128.2(4) . .
N91 N92 C7 121.0(3) . .
C103 N101 N102 104.2(3) . .
C103 N101 Zn3 125.7(3) . .
N102 N101 Zn3 123.3(2) . .
C101 N102 N101 111.6(3) . .
C101 N102 C7 126.1(3) . .
N101 N102 C7 122.3(3) . .
C113 N111 N112 104.1(3) . .
C113 N111 Zn1 124.0(3) . .
N112 N111 Zn1 126.8(2) . .
C111 N112 N111 111.9(3) . .
C111 N112 C9 127.7(3) . .
N111 N112 C9 120.4(3) . .
C123 N121 N122 103.9(3) . .
C123 N121 Zn1 126.1(3) . .
N122 N121 Zn1 123.7(2) . .
C121 N122 N121 111.3(3) . .
C121 N122 C9 126.7(4) . .
N121 N122 C9 122.0(3) . .
Zn1 O1 H1A 130.9 . .
Zn1 O1 H1B 112.7 . .
H1A O1 H1B 102.4 . .
Zn2 O2 H2A 125.0 . .
Zn2 O2 H2B 118.1 . .
H2A O2 H2B 115.7 . .
Zn3 O3 H3A 133.5 . .
Zn3 O3 H3B 117.1 . .
H3A O3 H3B 109.4 . .
F1 B1 F2 109.6(4) . .
F1 B1 F3 108.6(4) . .
F2 B1 F3 109.7(4) . .
F1 B1 F4 109.6(4) . .
F2 B1 F4 109.3(4) . .
F3 B1 F4 110.1(4) . .
F6 B2 F7 110.1(4) . .
F6 B2 F8 108.8(5) . .
F7 B2 F8 108.0(4) . .
F6 B2 F5 109.9(4) . .
F7 B2 F5 108.6(5) . .
F8 B2 F5 111.4(5) . .
F12 B3 F9 112.2(4) . .
F12 B3 F11 109.0(4) . .
F9 B3 F11 109.6(5) . .
F12 B3 F10 108.1(5) . .
F9 B3 F10 109.8(4) . .
F11 B3 F10 108.0(4) . .
F16A B4A F15A 112.1(8) . .
F16A B4A F14A 107.6(7) . .
F15A B4A F14A 111.3(7) . .
F16A B4A F13A 110.9(9) . .
F15A B4A F13A 107.7(9) . .
F14A B4A F13A 107.2(9) . .
F14B B4B F15B 110.3(12) . .
F14B B4B F16B 110.0(12) . .
F15B B4B F16B 106.7(12) . .
F14B B4B F13B 110.7(15) . .
F15B B4B F13B 110.0(15) . .
F16B B4B F13B 109.1(15) . .
F20A B5A F19A 111.0(6) . .
F20A B5A F18A 105.7(6) . .
F19A B5A F18A 110.1(7) . .
F20A B5A F17A 108.9(7) . .
F19A B5A F17A 112.3(6) . .
F18A B5A F17A 108.5(6) . .
F20B B5B F19B 108.8(12) . .
F20B B5B F18B 106.2(11) . .
F19B B5B F18B 112.3(11) . .
F20B B5B F17B 109.4(13) . .
F19B B5B F17B 110.2(12) . .
F18B B5B F17B 109.8(13) . .
F21A B6A F24A 106.3(9) . .
F21A B6A F22A 115.2(11) . .
F24A B6A F22A 110.3(10) . .
F21A B6A F23A 112.7(9) . .
F24A B6A F23A 108.8(10) . .
F22A B6A F23A 103.5(10) . .
F21B B6B F22B 117.0(15) . .
F21B B6B F24B 107.3(14) . .
F22B B6B F24B 108.5(14) . .
F21B B6B F23B 110.8(14) . .
F22B B6B F23B 107.1(14) . .
F24B B6B F23B 105.5(15) . .
F21C B6C F22C 116.3(15) . .
F21C B6C F24C 101.0(13) . .
F22C B6C F24C 109.2(14) . .
F21C B6C F23C 111.9(15) . .
F22C B6C F23C 107.7(14) . .
F24C B6C F23C 110.6(15) . .
N141 C141 C142 179.1(8) . .
C141 C142 H14A 109.5 . .
C141 C142 H14B 109.5 . .
H14A C142 H14B 109.5 . .
C141 C142 H14C 109.5 . .
H14A C142 H14C 109.5 . .
H14B C142 H14C 109.5 . .
N142 C143 C144 176.5(11) . .
C143 C144 H14D 109.5 . .
C143 C144 H14E 109.5 . .
H14D C144 H14E 109.5 . .
C143 C144 H14F 109.5 . .
H14D C144 H14F 109.5 . .
H14E C144 H14F 109.5 . .
N143 C145 C146 140(4) . 3_666
N143 C145 C146 172(3) . .
C146 C146 H146 87.3 3_666 .
C145 C146 H146 52.3 3_666 .
C145 C146 H146 120.3 . .
C146 C146 H246 71.6 3_666 .
C145 C146 H246 59.7 3_666 .
C145 C146 H246 105.2 . .
H146 C146 H246 109.5 . .
C146 C146 H346 160.8 3_666 .
C145 C146 H346 110.8 3_666 .
C145 C146 H346 102.3 . .
H146 C146 H346 109.5 . .
H246 C146 H346 109.5 . .
C146 C146 H248 68.9 3_666 .
C145 C146 H248 125.1 . .
H146 C146 H248 73.0 . .
H346 C146 H248 124.0 . .
C146 C146 H348 59.9 3_666 .
C145 C146 H348 76.0 3_666 .
C145 C146 H348 86.1 . .
H246 C146 H348 114.9 . .
H346 C146 H348 130.6 . .
H248 C146 H348 84.6 . .
N144 C147 C148 122(3) . 3_666
N144 C147 C148 169(3) . .
C148 C148 C147 59.6(17) 3_666 .
C147 C148 C147 131(4) 3_666 .
C148 C148 H146 69.8 3_666 .
C147 C148 H146 55.6 3_666 .
C147 C148 H146 103.7 . .
C147 C148 H246 92.5 . .
H146 C148 H246 84.7 . .
C148 C148 H148 138.7 3_666 .
C147 C148 H148 98.4 3_666 .
C147 C148 H148 118.1 . .
H146 C148 H148 137.3 . .
H246 C148 H148 100.6 . .
C147 C148 H248 107.9 . .
H146 C148 H248 61.4 . .
H148 C148 H248 109.5 . .
C148 C148 H348 111.1 3_666 .
C147 C148 H348 95.1 3_666 .
C147 C148 H348 102.0 . .
H246 C148 H348 134.4 . .
H148 C148 H348 109.5 . .
H248 C148 H348 109.5 . .

loop_
_geom_bond_atom_site_label_1
_geom_bond_atom_site_label_2
_geom_bond_distance
_geom_bond_site_symmetry_2
Zn1 O1 2.103(3) .
Zn1 N21 2.139(3) .
Zn1 N111 2.140(3) .
Zn1 N11 2.162(3) .
Zn1 N121 2.174(3) .
Zn1 N1 2.215(4) .
Zn2 N31 2.135(3) .
Zn2 O2 2.137(3) .
Zn2 N2 2.140(4) .
Zn2 N51 2.141(3) .
Zn2 N61 2.159(3) .
Zn2 N41 2.172(3) .
Zn3 O3 2.091(3) .
Zn3 N71 2.134(3) .
Zn3 N91 2.136(3) .
Zn3 N101 2.165(3) .
Zn3 N81 2.170(3) .
Zn3 N3 2.214(4) .
C1 N12 1.447(5) .
C1 N22 1.452(5) .
C1 C2 1.530(5) .
C1 H1 1.0000 .
C2 C3 1.520(5) .
C2 H2C 0.9900 .
C2 H2D 0.9900 .
C3 N42 1.445(5) .
C3 N32 1.458(5) .
C3 H3 1.0000 .
C4 N52 1.440(5) .
C4 N62 1.453(5) .
C4 C5 1.540(5) .
C4 H4 1.0000 .
C5 C6 1.522(5) .
C5 H5A 0.9900 .
C5 H5B 0.9900 .
C6 N82 1.449(5) .
C6 N72 1.460(5) .
C6 H6 1.0000 .
C7 N92 1.449(5) .
C7 N102 1.461(5) .
C7 C8 1.527(5) .
C7 H7 1.0000 .
C8 C9 1.539(5) .
C8 H8A 0.9900 .
C8 H8B 0.9900 .
C9 N122 1.448(5) .
C9 N112 1.460(5) .
C9 H9 1.0000 .
C11 C12 1.337(7) .
C11 N12 1.370(5) .
C11 H11 0.9500 .
C12 C13 1.400(6) .
C12 H12 0.9500 .
C13 N11 1.328(5) .
C13 H13 0.9500 .
C21 N22 1.351(5) .
C21 C22 1.370(6) .
C21 H21 0.9500 .
C22 C23 1.381(6) .
C22 H22 0.9500 .
C23 N21 1.335(5) .
C23 H23 0.9500 .
C31 C32 1.351(6) .
C31 N32 1.356(5) .
C31 H31 0.9500 .
C32 C33 1.383(6) .
C32 H32 0.9500 .
C33 N31 1.338(5) .
C33 H33 0.9500 .
C41 C42 1.343(6) .
C41 N42 1.359(5) .
C41 H41 0.9500 .
C42 C43 1.378(6) .
C42 H42 0.9500 .
C43 N41 1.344(5) .
C43 H43 0.9500 .
C51 N52 1.347(5) .
C51 C52 1.360(6) .
C51 H51 0.9500 .
C52 C53 1.390(6) .
C52 H52 0.9500 .
C53 N51 1.332(5) .
C53 H53 0.9500 .
C61 N62 1.352(5) .
C61 C62 1.363(6) .
C61 H61 0.9500 .
C62 C63 1.378(6) .
C62 H62 0.9500 .
C63 N61 1.341(5) .
C63 H63 0.9500 .
C71 N72 1.352(5) .
C71 C72 1.353(5) .
C71 H71 0.9500 .
C72 C73 1.386(5) .
C72 H72 0.9500 .
C73 N71 1.336(5) .
C73 H73 0.9500 .
C81 C82 1.345(6) .
C81 N82 1.356(5) .
C81 H81 0.9500 .
C82 C83 1.387(6) .
C82 H82 0.9500 .
C83 N81 1.334(5) .
C83 H83 0.9500 .
C91 C92 1.353(6) .
C91 N92 1.353(5) .
C91 H91 0.9500 .
C92 C93 1.377(6) .
C92 H92 0.9500 .
C93 N91 1.332(5) .
C93 H93 0.9500 .
C101 N102 1.343(5) .
C101 C102 1.366(6) .
C101 H101 0.9500 .
C102 C103 1.385(6) .
C102 H102 0.9500 .
C103 N101 1.331(5) .
C103 H103 0.9500 .
C111 N112 1.338(5) .
C111 C112 1.372(6) .
C111 H111 0.9500 .
C112 C113 1.387(6) .
C112 H112 0.9500 .
C113 N111 1.341(5) .
C113 H113 0.9500 .
C121 N122 1.346(5) .
C121 C122 1.359(6) .
C121 H121 0.9500 .
C122 C123 1.380(6) .
C122 H122 0.9500 .
C123 N121 1.317(5) .
C123 H123 0.9500 .
C131 N1 1.135(6) .
C131 C132 1.469(7) .
C132 H13A 0.9800 .
C132 H13B 0.9800 .
C132 H13C 0.9800 .
C133 N2 1.171(7) .
C133 C134 1.544(9) .
C134 H13D 0.9800 .
C134 H13E 0.9800 .
C134 H13F 0.9800 .
C135 N3 1.168(6) .
C135 C136 1.495(8) .
C136 H13G 0.9800 .
C136 H13H 0.9800 .
C136 H13I 0.9800 .
N11 N12 1.358(4) .
N21 N22 1.365(4) .
N31 N32 1.361(4) .
N41 N42 1.363(4) .
N51 N52 1.370(4) .
N61 N62 1.364(4) .
N71 N72 1.348(4) .
N81 N82 1.360(4) .
N91 N92 1.360(4) .
N101 N102 1.364(4) .
N111 N112 1.363(4) .
N121 N122 1.369(4) .
O1 H1A 0.8401 .
O1 H1B 0.8400 .
O2 H2A 0.8399 .
O2 H2B 0.8401 .
O3 H3A 0.8401 .
O3 H3B 0.8401 .
B1 F1 1.366(5) .
B1 F2 1.373(5) .
B1 F3 1.384(6) .
B1 F4 1.386(5) .
B2 F6 1.371(6) .
B2 F7 1.381(6) .
B2 F8 1.383(6) .
B2 F5 1.384(6) .
B3 F12 1.368(6) .
B3 F9 1.370(6) .
B3 F11 1.380(6) .
B3 F10 1.382(6) .
B4A F16A 1.329(8) .
B4A F15A 1.363(8) .
B4A F14A 1.377(9) .
B4A F13A 1.395(7) .
B4B F14B 1.351(11) .
B4B F15B 1.357(11) .
B4B F16B 1.359(11) .
B4B F13B 1.384(9) .
B5A F20A 1.362(8) .
B5A F19A 1.367(7) .
B5A F18A 1.377(8) .
B5A F17A 1.383(7) .
B5B F20B 1.358(10) .
B5B F19B 1.362(10) .
B5B F18B 1.367(10) .
B5B F17B 1.379(9) .
B6A F21A 1.356(9) .
B6A F24A 1.367(11) .
B6A F22A 1.377(13) .
B6A F23A 1.392(12) .
B6B F21B 1.353(11) .
B6B F22B 1.359(15) .
B6B F24B 1.364(13) .
B6B F23B 1.388(14) .
B6C F21C 1.356(11) .
B6C F22C 1.358(15) .
B6C F24C 1.369(14) .
B6C F23C 1.389(14) .
N141 C141 1.111(6) .
C141 C142 1.510(8) .
C142 H14A 0.9800 .
C142 H14B 0.9800 .
C142 H14C 0.9800 .
N142 C143 1.086(11) .
C143 C144 1.491(12) .
C144 H14D 0.9800 .
C144 H14E 0.9800 .
C144 H14F 0.9800 .
N143 C145 1.113(4) .
C145 C146 1.25(4) 3_666
C145 C146 1.447(4) .
C146 C146 0.80(9) 3_666
C146 C145 1.25(4) 3_666
C146 H146 0.9603 .
C146 H246 0.9596 .
C146 H346 0.9596 .
N144 C147 1.114(4) .
C147 C148 1.32(4) 3_666
C147 C148 1.448(4) .
C148 C148 1.16(9) 3_666
C148 C147 1.32(4) 3_666
C148 H148 0.9601 .
C148 H248 0.9601 .
C148 H348 0.9600 .

loop_
_geom_hbond_atom_site_label_D
_geom_hbond_atom_site_label_H
_geom_hbond_atom_site_label_A
_geom_hbond_distance_DH
_geom_hbond_distance_HA
_geom_hbond_distance_DA
_geom_hbond_angle_DHA
_geom_hbond_site_symmetry_A
O1 H1A F18A 0.84 1.88 2.717(5) 175.9 3_656
O1 H1A F18B 0.84 2.07 2.777(11) 141.2 3_656
O1 H1B N141 0.84 2.00 2.805(6) 160.4 1_554
O2 H2A F17B 0.84 1.92 2.76(2) 177.3 4_565
O2 H2A F17A 0.84 1.92 2.754(9) 173.1 4_565
O2 H2B F11 0.84 1.91 2.752(4) 176.1 4_566

loop_
_geom_torsion_atom_site_label_1
_geom_torsion_atom_site_label_2
_geom_torsion_atom_site_label_3
_geom_torsion_atom_site_label_4
_geom_torsion
N12 C1 C2 C3 50.2(5)
N22 C1 C2 C3 174.1(3)
C1 C2 C3 N42 48.7(5)
C1 C2 C3 N32 173.6(3)
N52 C4 C5 C6 179.8(3)
N62 C4 C5 C6 54.4(4)
C4 C5 C6 N82 51.6(4)
C4 C5 C6 N72 176.1(3)
N92 C7 C8 C9 176.2(3)
N102 C7 C8 C9 51.9(4)
C7 C8 C9 N122 51.1(4)
C7 C8 C9 N112 175.4(3)
N12 C11 C12 C13 -0.3(6)
C11 C12 C13 N11 0.5(6)
N22 C21 C22 C23 -1.1(5)
C21 C22 C23 N21 1.6(5)
N32 C31 C32 C33 -0.7(5)
C31 C32 C33 N31 0.8(5)
N42 C41 C42 C43 -0.1(5)
C41 C42 C43 N41 -0.3(5)
N52 C51 C52 C53 0.5(5)
C51 C52 C53 N51 0.0(5)
N62 C61 C62 C63 0.5(5)
C61 C62 C63 N61 0.1(6)
N72 C71 C72 C73 0.0(5)
C71 C72 C73 N71 0.4(5)
N82 C81 C82 C83 0.9(5)
C81 C82 C83 N81 -1.1(5)
N92 C91 C92 C93 0.9(5)
C91 C92 C93 N91 -0.5(5)
N102 C101 C102 C103 1.3(5)
C101 C102 C103 N101 -1.0(5)
N112 C111 C112 C113 -0.1(5)
C111 C112 C113 N111 0.7(5)
N122 C121 C122 C123 0.5(5)
C121 C122 C123 N121 -0.8(5)
O1 Zn1 N1 C131 110.4(14)
N21 Zn1 N1 C131 -75.7(14)
N111 Zn1 N1 C131 79.2(17)
N11 Zn1 N1 C131 -161.4(14)
N121 Zn1 N1 C131 18.8(14)
O2 Zn2 N2 C133 127.6(18)
N51 Zn2 N2 C133 -59.5(18)
N61 Zn2 N2 C133 -144.2(18)
N41 Zn2 N2 C133 37.0(18)
O3 Zn3 N3 C135 116.6(11)
N71 Zn3 N3 C135 -68.2(11)
N101 Zn3 N3 C135 27.1(11)
N81 Zn3 N3 C135 -152.9(11)
C12 C13 N11 N12 -0.4(5)
C12 C13 N11 Zn1 148.2(3)
O1 Zn1 N11 C13 27.3(4)
N21 Zn1 N11 C13 -141.4(4)
N111 Zn1 N11 C13 113.4(4)
N1 Zn1 N11 C13 -56.4(4)
O1 Zn1 N11 N12 170.3(3)
N21 Zn1 N11 N12 1.6(3)
N111 Zn1 N11 N12 -103.6(3)
N1 Zn1 N11 N12 86.5(3)
C13 N11 N12 C11 0.2(5)
Zn1 N11 N12 C11 -148.6(3)
C13 N11 N12 C1 -176.9(4)
Zn1 N11 N12 C1 34.3(5)
C12 C11 N12 N11 0.1(5)
C12 C11 N12 C1 177.0(4)
N22 C1 N12 N11 -67.1(5)
C2 C1 N12 N11 57.9(5)
N22 C1 N12 C11 116.4(4)
C2 C1 N12 C11 -118.7(4)
C22 C23 N21 N22 -1.4(5)
C22 C23 N21 Zn1 -157.4(3)
O1 Zn1 N21 C23 79.4(6)
N111 Zn1 N21 C23 -124.5(3)
N11 Zn1 N21 C23 144.4(3)
N121 Zn1 N21 C23 -37.8(3)
N1 Zn1 N21 C23 50.4(3)
O1 Zn1 N21 N22 -71.4(7)
N111 Zn1 N21 N22 84.7(3)
N11 Zn1 N21 N22 -6.4(3)
N121 Zn1 N21 N22 171.4(3)
N1 Zn1 N21 N22 -100.4(3)
C22 C21 N22 N21 0.3(5)
C22 C21 N22 C1 179.8(4)
C23 N21 N22 C21 0.7(4)
Zn1 N21 N22 C21 156.0(3)
C23 N21 N22 C1 -178.9(3)
Zn1 N21 N22 C1 -23.6(5)
N12 C1 N22 C21 -119.4(4)
C2 C1 N22 C21 114.4(4)
N12 C1 N22 N21 60.1(4)
C2 C1 N22 N21 -66.1(5)
C32 C33 N31 N32 -0.7(4)
C32 C33 N31 Zn2 -162.5(3)
O2 Zn2 N31 C33 53.0(3)
N2 Zn2 N31 C33 93.3(9)
N51 Zn2 N31 C33 -121.3(3)
N61 Zn2 N31 C33 -35.9(3)
N41 Zn2 N31 C33 143.5(3)
O2 Zn2 N31 N32 -104.5(3)
N2 Zn2 N31 N32 -64.1(9)
N51 Zn2 N31 N32 81.3(3)
N61 Zn2 N31 N32 166.7(3)
N41 Zn2 N31 N32 -14.0(3)
C32 C31 N32 N31 0.3(5)
C32 C31 N32 C3 177.2(4)
C33 N31 N32 C31 0.2(4)
Zn2 N31 N32 C31 161.1(3)
C33 N31 N32 C3 -177.0(3)
Zn2 N31 N32 C3 -16.0(5)
N42 C3 N32 C31 -119.5(4)
C2 C3 N32 C31 112.8(4)
N42 C3 N32 N31 57.1(4)
C2 C3 N32 N31 -70.6(4)
C42 C43 N41 N42 0.6(5)
C42 C43 N41 Zn2 150.9(3)
N31 Zn2 N41 C43 -137.4(3)
O2 Zn2 N41 C43 -49.0(3)
N2 Zn2 N41 C43 34.3(3)
N51 Zn2 N41 C43 120.0(3)
N31 Zn2 N41 N42 7.5(3)
O2 Zn2 N41 N42 95.9(3)
N2 Zn2 N41 N42 179.2(3)
N51 Zn2 N41 N42 -95.0(3)
C42 C41 N42 N41 0.4(5)
C42 C41 N42 C3 178.7(4)
C43 N41 N42 C41 -0.6(4)
Zn2 N41 N42 C41 -151.5(3)
C43 N41 N42 C3 -179.0(4)
Zn2 N41 N42 C3 30.1(5)
N32 C3 N42 C41 115.9(4)
C2 C3 N42 C41 -118.3(4)
N32 C3 N42 N41 -66.0(5)
C2 C3 N42 N41 59.8(5)
C52 C53 N51 N52 -0.5(5)
C52 C53 N51 Zn2 -157.3(3)
N31 Zn2 N51 C53 -124.3(3)
O2 Zn2 N51 C53 82.7(6)
N2 Zn2 N51 C53 49.6(3)
N61 Zn2 N51 C53 145.4(3)
N41 Zn2 N51 C53 -38.3(3)
N31 Zn2 N51 N52 83.9(3)
O2 Zn2 N51 N52 -69.1(6)
N2 Zn2 N51 N52 -102.2(3)
N61 Zn2 N51 N52 -6.3(3)
N41 Zn2 N51 N52 169.9(3)
C52 C51 N52 N51 -0.9(5)
C52 C51 N52 C4 -177.7(4)
C53 N51 N52 C51 0.8(4)
Zn2 N51 N52 C51 156.9(3)
C53 N51 N52 C4 177.9(3)
Zn2 N51 N52 C4 -26.1(5)
N62 C4 N52 C51 -122.6(4)
C5 C4 N52 C51 110.5(4)
N62 C4 N52 N51 60.9(4)
C5 C4 N52 N51 -66.0(4)
C62 C63 N61 N62 -0.7(5)
C62 C63 N61 Zn2 156.2(3)
N31 Zn2 N61 C63 112.0(4)
O2 Zn2 N61 C63 23.6(4)
N2 Zn2 N61 C63 -59.5(4)
N51 Zn2 N61 C63 -145.0(4)
N31 Zn2 N61 N62 -95.8(3)
O2 Zn2 N61 N62 175.8(3)
N2 Zn2 N61 N62 92.6(3)
N51 Zn2 N61 N62 7.1(3)
C62 C61 N62 N61 -1.0(5)
C62 C61 N62 C4 179.0(4)
C63 N61 N62 C61 1.1(4)
Zn2 N61 N62 C61 -155.8(3)
C63 N61 N62 C4 -178.9(3)
Zn2 N61 N62 C4 24.3(5)
N52 C4 N62 C61 119.8(4)
C5 C4 N62 C61 -115.0(4)
N52 C4 N62 N61 -60.3(4)
C5 C4 N62 N61 65.0(4)
C72 C73 N71 N72 -0.6(4)
C72 C73 N71 Zn3 -160.1(3)
O3 Zn3 N71 C73 79.5(7)
N91 Zn3 N71 C73 -119.7(3)
N101 Zn3 N71 C73 -32.4(3)
N81 Zn3 N71 C73 147.7(3)
N3 Zn3 N71 C73 55.4(3)
O3 Zn3 N71 N72 -75.0(7)
N91 Zn3 N71 N72 85.8(3)
N101 Zn3 N71 N72 173.1(3)
N81 Zn3 N71 N72 -6.8(3)
N3 Zn3 N71 N72 -99.1(3)
C73 N71 N72 C71 0.7(4)
Zn3 N71 N72 C71 158.8(3)
C73 N71 N72 C6 179.9(3)
Zn3 N71 N72 C6 -22.0(5)
C72 C71 N72 N71 -0.4(4)
C72 C71 N72 C6 -179.6(4)
N82 C6 N72 N71 57.7(4)
C5 C6 N72 N71 -68.7(4)
N82 C6 N72 C71 -123.2(4)
C5 C6 N72 C71 110.4(4)
C82 C83 N81 N82 0.9(5)
C82 C83 N81 Zn3 152.7(3)
O3 Zn3 N81 C83 24.5(3)
N71 Zn3 N81 C83 -144.6(3)
N91 Zn3 N81 C83 113.4(3)
N3 Zn3 N81 C83 -60.5(3)
O3 Zn3 N81 N82 170.9(3)
N71 Zn3 N81 N82 1.9(3)
N91 Zn3 N81 N82 -100.2(3)
N3 Zn3 N81 N82 85.9(3)
C82 C81 N82 N81 -0.3(5)
C82 C81 N82 C6 174.4(4)
C83 N81 N82 C81 -0.4(4)
Zn3 N81 N82 C81 -152.0(3)
C83 N81 N82 C6 -175.5(3)
Zn3 N81 N82 C6 32.9(5)
N72 C6 N82 C81 121.4(4)
C5 C6 N82 C81 -113.9(4)
N72 C6 N82 N81 -64.3(4)
C5 C6 N82 N81 60.3(5)
C92 C93 N91 N92 -0.1(4)
C92 C93 N91 Zn3 -155.0(3)
O3 Zn3 N91 C93 53.1(3)
N71 Zn3 N91 C93 -123.1(3)
N101 Zn3 N91 C93 142.6(3)
N81 Zn3 N91 C93 -37.4(3)
O3 Zn3 N91 N92 -96.4(3)
N71 Zn3 N91 N92 87.5(3)
N101 Zn3 N91 N92 -6.9(3)
N81 Zn3 N91 N92 173.1(3)
C92 C91 N92 N91 -1.0(5)
C92 C91 N92 C7 179.3(4)
C93 N91 N92 C91 0.6(4)
Zn3 N91 N92 C91 154.8(3)
C93 N91 N92 C7 -179.6(3)
Zn3 N91 N92 C7 -25.5(5)
N102 C7 N92 C91 -118.7(4)
C8 C7 N92 C91 115.1(4)
N102 C7 N92 N91 61.6(4)
C8 C7 N92 N91 -64.6(4)
C102 C103 N101 N102 0.2(5)
C102 C103 N101 Zn3 151.9(3)
O3 Zn3 N101 C103 -52.0(3)
N71 Zn3 N101 C103 117.0(3)
N91 Zn3 N101 C103 -140.9(3)
N3 Zn3 N101 C103 33.0(3)
O3 Zn3 N101 N102 94.6(3)
N71 Zn3 N101 N102 -96.4(3)
N91 Zn3 N101 N102 5.7(3)
N3 Zn3 N101 N102 179.6(3)
C102 C101 N102 N101 -1.3(5)
C102 C101 N102 C7 178.7(3)
C103 N101 N102 C101 0.7(4)
Zn3 N101 N102 C101 -151.9(3)
C103 N101 N102 C7 -179.4(3)
Zn3 N101 N102 C7 28.1(4)
N92 C7 N102 C101 116.1(4)
C8 C7 N102 C101 -119.1(4)
N92 C7 N102 N101 -63.9(4)
C8 C7 N102 N101 60.9(5)
C112 C113 N111 N112 -1.0(5)
C112 C113 N111 Zn1 -157.3(3)
O1 Zn1 N111 C113 49.9(3)
N21 Zn1 N111 C113 -125.1(3)
N11 Zn1 N111 C113 -38.6(3)
N121 Zn1 N111 C113 141.6(3)
N1 Zn1 N111 C113 81.0(7)
O1 Zn1 N111 N112 -101.0(3)
N21 Zn1 N111 N112 84.1(3)
N11 Zn1 N111 N112 170.6(3)
N121 Zn1 N111 N112 -9.2(3)
N1 Zn1 N111 N112 -69.9(8)
C112 C111 N112 N111 -0.6(5)
C112 C111 N112 C9 178.4(4)
C113 N111 N112 C111 1.0(4)
Zn1 N111 N112 C111 156.4(3)
C113 N111 N112 C9 -178.1(3)
Zn1 N111 N112 C9 -22.7(5)
N122 C9 N112 C111 -118.0(4)
C8 C9 N112 C111 116.1(4)
N122 C9 N112 N111 60.9(4)
C8 C9 N112 N111 -65.0(4)
C122 C123 N121 N122 0.7(5)
C122 C123 N121 Zn1 153.5(3)
O1 Zn1 N121 C123 -54.4(4)
N21 Zn1 N121 C123 114.5(4)
N111 Zn1 N121 C123 -140.4(4)
N1 Zn1 N121 C123 29.4(4)
O1 Zn1 N121 N122 93.3(3)
N21 Zn1 N121 N122 -97.7(3)
N111 Zn1 N121 N122 7.3(3)
N1 Zn1 N121 N122 177.2(3)
C122 C121 N122 N121 -0.1(5)
C122 C121 N122 C9 178.6(4)
C123 N121 N122 C121 -0.4(4)
Zn1 N121 N122 C121 -154.0(3)
C123 N121 N122 C9 -179.2(3)
Zn1 N121 N122 C9 27.2(5)
N112 C9 N122 C121 117.3(4)
C8 C9 N122 C121 -118.3(4)
N112 C9 N122 N121 -64.1(5)
C8 C9 N122 N121 60.2(5)
